data_4511035
loop_
_publ_author_name
'Yang, Jin'
'Ma, Jian-Fang'
'Liu, Ying-Ying'
'Ma, Ji-Cheng'
'Batten, Stuart R.'

_publ_section_title
;
 A Series of Lead(II) Complexes with \p&#x2212;\p Stackings: Structural
 Diversities by Varying the Ligands
;
_journal_issue 4
_journal_name_full 'Crystal Growth &amp; Design'
_journal_page_first 1894
_journal_paper_doi 10.1021/cg801085d
_journal_volume 9
_journal_year 2009
_chemical_formula_moiety 'C19 H14 N4 O4 Pb'
_chemical_formula_sum 'C19 H14 N4 O4 Pb'
_chemical_formula_weight 569.53
_chemical_name_systematic
;
 ?
;
_space_group_IT_number 14
_symmetry_cell_setting monoclinic
_symmetry_space_group_name_Hall '-P 2ybc'
_symmetry_space_group_name_H-M 'P 1 21/c 1'
_atom_sites_solution_hydrogens geom
_atom_sites_solution_primary direct
_atom_sites_solution_secondary difmap
_audit_creation_method SHELXL-97
_cell_angle_alpha 90.00
_cell_angle_beta 98.681(2)
_cell_angle_gamma 90.00
_cell_formula_units_Z 4
_cell_length_a 12.4199(11)
_cell_length_b 7.5024(7)
_cell_length_c 18.5981(16)
_cell_measurement_reflns_used 4256
_cell_measurement_temperature 293(2)
_cell_measurement_theta_max 28.34
_cell_measurement_theta_min 2.22
_cell_volume 1713.1(3)
_computing_cell_refinement 'SMART (Bruker, 1998)'
_computing_data_collection 'SMART (Bruker, 1998)'
_computing_data_reduction 'SMART (Bruker, 1998)'
_computing_molecular_graphics 'SHELXTL (Bruker, 1998)'
_computing_publication_material 'SHELXTL (Bruker, 1998)'
_computing_structure_refinement 'SHELXL-97 (Sheldrick, 1997)'
_computing_structure_solution 'SHELXS97 (Sheldrick, 1997)'
_diffrn_ambient_temperature 293(2)
_diffrn_measured_fraction_theta_full 0.999
_diffrn_measured_fraction_theta_max 0.996
_diffrn_measurement_device_type 'Bruker APEX CCD area detector'
_diffrn_measurement_method '\f and \w scans'
_diffrn_radiation_monochromator graphite
_diffrn_radiation_source 'fine-focus sealed tube'
_diffrn_radiation_type MoK\a
_diffrn_radiation_wavelength 0.71073
_diffrn_reflns_av_R_equivalents 0.0786
_diffrn_reflns_av_sigmaI/netI 0.0652
_diffrn_reflns_limit_h_max 16
_diffrn_reflns_limit_h_min -13
_diffrn_reflns_limit_k_max 9
_diffrn_reflns_limit_k_min -10
_diffrn_reflns_limit_l_max 24
_diffrn_reflns_limit_l_min -20
_diffrn_reflns_number 12100
_diffrn_reflns_theta_full 25.00
_diffrn_reflns_theta_max 28.34
_diffrn_reflns_theta_min 2.22
_exptl_absorpt_coefficient_mu 9.885
_exptl_absorpt_correction_type multi-scan
_exptl_absorpt_process_details '(SAINT; Bruker, 1998)'
_exptl_crystal_colour 'pale yellow'
_exptl_crystal_density_diffrn 2.208
_exptl_crystal_density_method 'not measured'
_exptl_crystal_description block
_exptl_crystal_F_000 1080
_exptl_crystal_size_max 0.31
_exptl_crystal_size_mid 0.27
_exptl_crystal_size_min 0.19
_refine_diff_density_max 1.309
_refine_diff_density_min -1.303
_refine_diff_density_rms 0.178
_refine_ls_extinction_method none
_refine_ls_goodness_of_fit_ref 0.962
_refine_ls_hydrogen_treatment constr
_refine_ls_matrix_type full
_refine_ls_number_parameters 253
_refine_ls_number_reflns 4256
_refine_ls_number_restraints 0
_refine_ls_restrained_S_all 0.962
_refine_ls_R_factor_all 0.0524
_refine_ls_R_factor_gt 0.0334
_refine_ls_shift/su_max 0.001
_refine_ls_shift/su_mean 0.000
_refine_ls_structure_factor_coef Fsqd
_refine_ls_weighting_details 'calc w=1/[\s^2^(Fo^2^)+(0.0331P)^2^+0.0000P] where P=(Fo^2^+2Fc^2^)/3'
_refine_ls_weighting_scheme calc
_refine_ls_wR_factor_gt 0.0697
_refine_ls_wR_factor_ref 0.0761
_reflns_number_gt 3153
_reflns_number_total 4256
_reflns_threshold_expression >2sigma(I)
_cod_data_source_file cg801085d_si_002.cif
_cod_data_source_block compound2
_cod_depositor_comments
;
The following automatic conversions were performed:

'_symmetry_cell_setting' value 'Monoclinic' changed to 'monoclinic'
according to
/usr/data/users/saulius/automatic-downloads/retrospective/ACS/lib/dictionaries/cif_core.dic
dictionary named 'cif_core.dic' version 2.4.2 from 2011-04-26.

Automatic conversion script
Id: cif_fix_values 2281 2013-09-26 08:29:07Z andrius 
;
_cod_original_sg_symbol_Hall '-p 2ybc'
_cod_original_sg_symbol_H-M P21/c
_cod_database_code 4511035

loop_
_symmetry_equiv_pos_as_xyz
'x, y, z'
'-x, y+1/2, -z+1/2'
'-x, -y, -z'
'x, -y-1/2, z-1/2'

loop_
_atom_site_label
_atom_site_type_symbol
_atom_site_fract_x
_atom_site_fract_y
_atom_site_fract_z
_atom_site_U_iso_or_equiv
_atom_site_adp_type
_atom_site_occupancy
_atom_site_symmetry_multiplicity
_atom_site_calc_flag
_atom_site_refinement_flags
C1 C 0.1291(5) 0.5980(8) -0.2707(3) 0.0368(12) Uani 1 1 d .
C2 C 0.1049(5) 0.6338(8) -0.1951(3) 0.0377(13) Uani 1 1 d .
H2A H 0.0810 0.7563 -0.1923 0.045 Uiso 1 1 calc R
H2B H 0.1714 0.6198 -0.1608 0.045 Uiso 1 1 calc R
C3 C 0.0188(5) 0.5119(7) -0.1731(3) 0.0347(12) Uani 1 1 d .
H3A H 0.0390 0.3892 -0.1806 0.042 Uiso 1 1 calc R
H3B H -0.0498 0.5348 -0.2042 0.042 Uiso 1 1 calc R
C4 C 0.0031(5) 0.5361(7) -0.0942(3) 0.0376(12) Uani 1 1 d .
H4A H -0.0406 0.4384 -0.0802 0.045 Uiso 1 1 calc R
H4B H 0.0736 0.5312 -0.0636 0.045 Uiso 1 1 calc R
C5 C -0.0515(5) 0.7097(7) -0.0811(3) 0.0327(12) Uani 1 1 d .
C6 C 0.3526(4) 0.3397(6) -0.5265(2) 0.0269(11) Uani 1 1 d .
C7 C 0.4158(4) 0.3401(6) -0.4536(2) 0.0263(10) Uani 1 1 d .
C8 C 0.4228(5) 0.4092(8) -0.3326(3) 0.0373(13) Uani 1 1 d .
H8 H 0.3917 0.4625 -0.2955 0.045 Uiso 1 1 calc R
C9 C 0.5248(5) 0.3310(8) -0.3153(3) 0.0423(14) Uani 1 1 d .
H9 H 0.5589 0.3267 -0.2673 0.051 Uiso 1 1 calc R
C10 C 0.5746(5) 0.2608(8) -0.3692(3) 0.0362(12) Uani 1 1 d .
H10 H 0.6437 0.2109 -0.3589 0.043 Uiso 1 1 calc R
C11 C 0.5190(4) 0.2655(6) -0.4411(3) 0.0285(11) Uani 1 1 d .
C12 C 0.5679(4) 0.1944(6) -0.5012(2) 0.0265(10) Uani 1 1 d .
C13 C 0.5109(4) 0.2022(6) -0.5718(3) 0.0289(11) Uani 1 1 d .
C14 C 0.4015(4) 0.2721(7) -0.5850(2) 0.0278(11) Uani 1 1 d .
C15 C 0.3386(5) 0.2730(8) -0.6537(3) 0.0408(14) Uani 1 1 d .
H15 H 0.3674 0.2296 -0.6936 0.049 Uiso 1 1 calc R
C16 C 0.2351(5) 0.3374(8) -0.6623(3) 0.0448(15) Uani 1 1 d .
H16 H 0.1923 0.3383 -0.7079 0.054 Uiso 1 1 calc R
C17 C 0.1944(5) 0.4019(8) -0.6018(3) 0.0410(13) Uani 1 1 d .
H17 H 0.1237 0.4464 -0.6079 0.049 Uiso 1 1 calc R
C18 C 0.7083(5) 0.0591(7) -0.5436(3) 0.0401(14) Uani 1 1 d .
H18 H 0.7768 0.0062 -0.5360 0.048 Uiso 1 1 calc R
C19 C 0.6535(5) 0.0692(7) -0.6137(3) 0.0418(14) Uani 1 1 d .
H19 H 0.6871 0.0257 -0.6515 0.050 Uiso 1 1 calc R
N1 N 0.2521(4) 0.4029(6) -0.5353(2) 0.0343(10) Uani 1 1 d .
N2 N 0.3680(4) 0.4115(6) -0.3989(2) 0.0313(10) Uani 1 1 d .
N3 N 0.5543(4) 0.1388(6) -0.6292(2) 0.0367(11) Uani 1 1 d .
N4 N 0.6684(4) 0.1208(6) -0.4872(2) 0.0376(10) Uani 1 1 d .
O1 O 0.2252(4) 0.6091(8) -0.2840(2) 0.0604(12) Uani 1 1 d .
O2 O 0.0511(4) 0.5622(6) -0.3194(2) 0.0488(11) Uani 1 1 d .
O3 O -0.1462(3) 0.7366(5) -0.1144(2) 0.0431(10) Uani 1 1 d .
O4 O -0.0033(4) 0.8224(5) -0.0394(2) 0.0497(11) Uani 1 1 d .
Pb1 Pb 0.162453(17) 0.53622(3) -0.420108(10) 0.03176(8) Uani 1 1 d .

loop_
_atom_site_aniso_label
_atom_site_aniso_U_11
_atom_site_aniso_U_22
_atom_site_aniso_U_33
_atom_site_aniso_U_23
_atom_site_aniso_U_13
_atom_site_aniso_U_12
C1 0.038(3) 0.041(3) 0.033(3) 0.000(2) 0.010(2) 0.006(3)
C2 0.033(3) 0.049(4) 0.031(3) -0.009(2) 0.006(2) -0.008(3)
C3 0.036(3) 0.031(3) 0.039(3) -0.004(2) 0.009(2) 0.003(2)
C4 0.044(3) 0.037(3) 0.035(3) 0.003(2) 0.012(2) 0.004(3)
C5 0.041(3) 0.032(3) 0.028(3) 0.000(2) 0.014(2) -0.005(2)
C6 0.030(3) 0.026(3) 0.025(2) 0.0063(19) 0.005(2) -0.002(2)
C7 0.027(3) 0.030(3) 0.023(2) 0.0025(19) 0.006(2) -0.002(2)
C8 0.043(3) 0.043(3) 0.029(3) -0.002(2) 0.013(2) -0.003(3)
C9 0.047(4) 0.056(4) 0.022(3) 0.000(2) 0.002(2) -0.003(3)
C10 0.030(3) 0.048(3) 0.028(3) 0.004(2) -0.002(2) -0.002(2)
C11 0.031(3) 0.029(3) 0.025(2) 0.0010(19) 0.005(2) -0.001(2)
C12 0.025(3) 0.026(3) 0.028(2) 0.0025(19) 0.005(2) -0.002(2)
C13 0.036(3) 0.024(2) 0.028(2) 0.0030(19) 0.010(2) -0.002(2)
C14 0.030(3) 0.029(3) 0.024(2) 0.0029(19) 0.002(2) -0.003(2)
C15 0.053(4) 0.047(3) 0.023(3) -0.002(2) 0.004(2) 0.006(3)
C16 0.042(4) 0.057(4) 0.032(3) 0.000(3) -0.006(3) -0.001(3)
C17 0.026(3) 0.056(4) 0.039(3) 0.000(3) -0.004(2) 0.004(3)
C18 0.025(3) 0.045(4) 0.051(4) -0.003(3) 0.010(3) 0.002(2)
C19 0.045(4) 0.037(3) 0.049(3) -0.005(2) 0.026(3) -0.001(3)
N1 0.025(2) 0.042(3) 0.036(2) 0.001(2) 0.0053(19) 0.004(2)
N2 0.034(3) 0.038(2) 0.025(2) 0.0000(17) 0.0109(18) -0.003(2)
N3 0.042(3) 0.039(3) 0.032(2) -0.0040(19) 0.014(2) 0.000(2)
N4 0.032(3) 0.038(3) 0.044(3) 0.002(2) 0.010(2) 0.003(2)
O1 0.033(2) 0.105(4) 0.046(3) -0.010(2) 0.015(2) -0.004(3)
O2 0.039(2) 0.076(3) 0.033(2) -0.0113(19) 0.0102(18) 0.000(2)
O3 0.034(2) 0.037(2) 0.060(3) -0.0081(19) 0.0107(19) -0.0048(17)
O4 0.061(3) 0.040(2) 0.046(2) -0.0102(19) 0.004(2) -0.006(2)
Pb1 0.03463(12) 0.02971(11) 0.03347(11) 0.00135(8) 0.01333(8) 0.00186(9)

loop_
_atom_type_symbol
_atom_type_description
_atom_type_scat_dispersion_real
_atom_type_scat_dispersion_imag
_atom_type_scat_source
C C 0.0033 0.0016 'International Tables Vol C Tables 4.2.6.8 and 6.1.1.4'
H H 0.0000 0.0000 'International Tables Vol C Tables 4.2.6.8 and 6.1.1.4'
N N 0.0061 0.0033 'International Tables Vol C Tables 4.2.6.8 and 6.1.1.4'
O O 0.0106 0.0060 'International Tables Vol C Tables 4.2.6.8 and 6.1.1.4'
Pb Pb -3.3944 10.1111 'International Tables Vol C Tables 4.2.6.8 and 6.1.1.4'

loop_
_geom_angle_atom_site_label_1
_geom_angle_atom_site_label_2
_geom_angle_atom_site_label_3
_geom_angle
_geom_angle_site_symmetry_1
_geom_angle_site_symmetry_3
O2 C1 O1 121.7(5) . .
O2 C1 C2 118.2(5) . .
O1 C1 C2 120.1(5) . .
C1 C2 C3 113.2(5) . .
C1 C2 H2A 108.9 . .
C3 C2 H2A 108.9 . .
C1 C2 H2B 108.9 . .
C3 C2 H2B 108.9 . .
H2A C2 H2B 107.7 . .
C2 C3 C4 112.9(5) . .
C2 C3 H3A 109.0 . .
C4 C3 H3A 109.0 . .
C2 C3 H3B 109.0 . .
C4 C3 H3B 109.0 . .
H3A C3 H3B 107.8 . .
C5 C4 C3 112.7(4) . .
C5 C4 H4A 109.1 . .
C3 C4 H4A 109.1 . .
C5 C4 H4B 109.1 . .
C3 C4 H4B 109.1 . .
H4A C4 H4B 107.8 . .
O4 C5 O3 121.7(5) . .
O4 C5 C4 120.3(5) . .
O3 C5 C4 117.9(5) . .
O4 C5 Pb1 65.9(3) . 2_554
O3 C5 Pb1 56.1(3) . 2_554
C4 C5 Pb1 171.2(4) . 2_554
N1 C6 C14 122.7(4) . .
N1 C6 C7 118.6(4) . .
C14 C6 C7 118.8(4) . .
N2 C7 C11 122.0(4) . .
N2 C7 C6 117.4(4) . .
C11 C7 C6 120.6(4) . .
N2 C8 C9 123.1(5) . .
N2 C8 H8 118.4 . .
C9 C8 H8 118.4 . .
C10 C9 C8 119.6(5) . .
C10 C9 H9 120.2 . .
C8 C9 H9 120.2 . .
C9 C10 C11 118.5(5) . .
C9 C10 H10 120.8 . .
C11 C10 H10 120.8 . .
C7 C11 C10 118.5(4) . .
C7 C11 C12 120.2(4) . .
C10 C11 C12 121.3(5) . .
N4 C12 C13 121.3(4) . .
N4 C12 C11 118.9(4) . .
C13 C12 C11 119.8(5) . .
N3 C13 C12 121.5(5) . .
N3 C13 C14 118.1(4) . .
C12 C13 C14 120.4(4) . .
C15 C14 C6 117.2(5) . .
C15 C14 C13 122.7(5) . .
C6 C14 C13 120.1(4) . .
C16 C15 C14 119.9(5) . .
C16 C15 H15 120.0 . .
C14 C15 H15 120.0 . .
C15 C16 C17 118.8(5) . .
C15 C16 H16 120.6 . .
C17 C16 H16 120.6 . .
N1 C17 C16 122.9(5) . .
N1 C17 H17 118.5 . .
C16 C17 H17 118.5 . .
N4 C18 C19 123.0(5) . .
N4 C18 H18 118.5 . .
C19 C18 H18 118.5 . .
N3 C19 C18 122.4(5) . .
N3 C19 H19 118.8 . .
C18 C19 H19 118.8 . .
C6 N1 C17 118.5(5) . .
C6 N1 Pb1 121.4(3) . .
C17 N1 Pb1 120.1(4) . .
C8 N2 C7 118.2(5) . .
C8 N2 Pb1 119.1(3) . .
C7 N2 Pb1 122.6(3) . .
C19 N3 C13 115.7(5) . .
C18 N4 C12 116.1(5) . .
C1 O1 Pb1 91.4(3) . .
C1 O2 Pb1 96.0(3) . .
C5 O3 Pb1 97.5(3) . 2_554
C5 O4 Pb1 88.0(3) . 2_554
O3 Pb1 O2 77.88(14) 2_544 .
O3 Pb1 O4 52.41(13) 2_544 2_544
O2 Pb1 O4 77.29(14) . 2_544
O3 Pb1 O1 87.75(16) 2_544 .
O2 Pb1 O1 50.96(13) . .
O4 Pb1 O1 121.52(14) 2_544 .
O3 Pb1 N2 75.33(13) 2_544 .
O2 Pb1 N2 122.52(13) . .
O4 Pb1 N2 119.78(13) 2_544 .
O1 Pb1 N2 77.99(13) . .
O3 Pb1 N1 85.78(14) 2_544 .
O2 Pb1 N1 161.49(14) . .
O4 Pb1 N1 85.89(13) 2_544 .
O1 Pb1 N1 137.80(13) . .
N2 Pb1 N1 60.03(12) . .
O3 Pb1 C5 26.38(14) 2_544 2_544
O2 Pb1 C5 74.62(14) . 2_544
O4 Pb1 C5 26.11(13) 2_544 2_544
O1 Pb1 C5 104.58(15) . 2_544
N2 Pb1 C5 98.69(15) . 2_544
N1 Pb1 C5 86.88(14) . 2_544

loop_
_geom_bond_atom_site_label_1
_geom_bond_atom_site_label_2
_geom_bond_distance
_geom_bond_site_symmetry_2
C1 O2 1.252(7) .
C1 O1 1.257(7) .
C1 C2 1.504(7) .
C2 C3 1.510(8) .
C2 H2A 0.9700 .
C2 H2B 0.9700 .
C3 C4 1.521(7) .
C3 H3A 0.9700 .
C3 H3B 0.9700 .
C4 C5 1.506(8) .
C4 H4A 0.9700 .
C4 H4B 0.9700 .
C5 O4 1.238(6) .
C5 O3 1.260(6) .
C5 Pb1 2.812(5) 2_554
C6 N1 1.323(6) .
C6 C14 1.416(7) .
C6 C7 1.461(7) .
C7 N2 1.362(6) .
C7 C11 1.386(7) .
C8 N2 1.317(7) .
C8 C9 1.390(8) .
C8 H8 0.9300 .
C9 C10 1.361(8) .
C9 H9 0.9300 .
C10 C11 1.409(7) .
C10 H10 0.9300 .
C11 C12 1.452(7) .
C12 N4 1.353(6) .
C12 C13 1.397(7) .
C13 N3 1.352(6) .
C13 C14 1.443(7) .
C14 C15 1.393(7) .
C15 C16 1.361(8) .
C15 H15 0.9300 .
C16 C17 1.389(8) .
C16 H16 0.9300 .
C17 N1 1.333(7) .
C17 H17 0.9300 .
C18 N4 1.311(7) .
C18 C19 1.379(8) .
C18 H18 0.9300 .
C19 N3 1.329(7) .
C19 H19 0.9300 .
N1 Pb1 2.747(4) .
N2 Pb1 2.691(4) .
O1 Pb1 2.592(4) .
O2 Pb1 2.499(4) .
O3 Pb1 2.355(4) 2_554
O4 Pb1 2.568(4) 2_554
Pb1 O3 2.355(4) 2_544
Pb1 O4 2.568(4) 2_544
Pb1 C5 2.812(5) 2_544

loop_
_geom_torsion_atom_site_label_1
_geom_torsion_atom_site_label_2
_geom_torsion_atom_site_label_3
_geom_torsion_atom_site_label_4
_geom_torsion
_geom_torsion_site_symmetry_4
O2 C1 C2 C3 39.7(8) .
O1 C1 C2 C3 -142.2(6) .
C1 C2 C3 C4 174.1(5) .
C2 C3 C4 C5 71.1(7) .
C3 C4 C5 O4 -117.7(6) .
C3 C4 C5 O3 61.3(7) .
C3 C4 C5 Pb1 16(3) 2_554
N1 C6 C7 N2 -2.1(7) .
C14 C6 C7 N2 177.8(4) .
N1 C6 C7 C11 176.1(5) .
C14 C6 C7 C11 -4.0(7) .
N2 C8 C9 C10 3.5(9) .
C8 C9 C10 C11 -1.8(9) .
N2 C7 C11 C10 1.3(7) .
C6 C7 C11 C10 -176.8(4) .
N2 C7 C11 C12 -178.6(5) .
C6 C7 C11 C12 3.3(7) .
C9 C10 C11 C7 -0.5(8) .
C9 C10 C11 C12 179.4(5) .
C7 C11 C12 N4 -179.3(5) .
C10 C11 C12 N4 0.7(7) .
C7 C11 C12 C13 0.3(7) .
C10 C11 C12 C13 -179.6(5) .
N4 C12 C13 N3 -0.9(8) .
C11 C12 C13 N3 179.4(5) .
N4 C12 C13 C14 176.5(5) .
C11 C12 C13 C14 -3.2(7) .
N1 C6 C14 C15 -0.4(8) .
C7 C6 C14 C15 179.7(4) .
N1 C6 C14 C13 -179.0(5) .
C7 C6 C14 C13 1.1(7) .
N3 C13 C14 C15 1.4(8) .
C12 C13 C14 C15 -176.0(5) .
N3 C13 C14 C6 179.9(5) .
C12 C13 C14 C6 2.5(7) .
C6 C14 C15 C16 0.1(8) .
C13 C14 C15 C16 178.6(5) .
C14 C15 C16 C17 0.2(9) .
C15 C16 C17 N1 -0.3(10) .
N4 C18 C19 N3 -1.6(9) .
C14 C6 N1 C17 0.3(8) .
C7 C6 N1 C17 -179.7(5) .
C14 C6 N1 Pb1 -179.3(3) .
C7 C6 N1 Pb1 0.7(6) .
C16 C17 N1 C6 0.0(9) .
C16 C17 N1 Pb1 179.6(5) .
C9 C8 N2 C7 -2.7(8) .
C9 C8 N2 Pb1 173.3(4) .
C11 C7 N2 C8 0.3(7) .
C6 C7 N2 C8 178.5(4) .
C11 C7 N2 Pb1 -175.6(3) .
C6 C7 N2 Pb1 2.6(6) .
C18 C19 N3 C13 1.1(8) .
C12 C13 N3 C19 0.1(7) .
C14 C13 N3 C19 -177.3(5) .
C19 C18 N4 C12 0.8(8) .
C13 C12 N4 C18 0.4(7) .
C11 C12 N4 C18 -179.9(5) .
O2 C1 O1 Pb1 -0.1(6) .
C2 C1 O1 Pb1 -178.1(5) .
O1 C1 O2 Pb1 0.1(7) .
C2 C1 O2 Pb1 178.2(5) .
O4 C5 O3 Pb1 6.6(5) 2_554
C4 C5 O3 Pb1 -172.4(4) 2_554
O3 C5 O4 Pb1 -6.0(5) 2_554
C4 C5 O4 Pb1 173.0(4) 2_554
C1 O2 Pb1 O3 97.0(4) 2_544
C1 O2 Pb1 O4 150.7(4) 2_544
C1 O2 Pb1 O1 0.0(4) .
C1 O2 Pb1 N2 33.4(4) .
C1 O2 Pb1 N1 125.6(5) .
C1 O2 Pb1 C5 124.0(4) 2_544
C1 O1 Pb1 O3 -76.2(4) 2_544
C1 O1 Pb1 O2 0.0(3) .
C1 O1 Pb1 O4 -33.9(4) 2_544
C1 O1 Pb1 N2 -151.6(4) .
C1 O1 Pb1 N1 -157.4(3) .
C1 O1 Pb1 C5 -55.6(4) 2_544
C8 N2 Pb1 O3 -83.8(4) 2_544
C7 N2 Pb1 O3 92.0(4) 2_544
C8 N2 Pb1 O2 -18.9(4) .
C7 N2 Pb1 O2 156.9(3) .
C8 N2 Pb1 O4 -112.6(4) 2_544
C7 N2 Pb1 O4 63.2(4) 2_544
C8 N2 Pb1 O1 7.0(4) .
C7 N2 Pb1 O1 -177.1(4) .
C8 N2 Pb1 N1 -177.4(4) .
C7 N2 Pb1 N1 -1.6(3) .
C8 N2 Pb1 C5 -96.1(4) 2_544
C7 N2 Pb1 C5 79.7(4) 2_544
C6 N1 Pb1 O3 -75.1(4) 2_544
C17 N1 Pb1 O3 105.3(4) 2_544
C6 N1 Pb1 O2 -103.0(5) .
C17 N1 Pb1 O2 77.4(6) .
C6 N1 Pb1 O4 -127.6(4) 2_544
C17 N1 Pb1 O4 52.8(4) 2_544
C6 N1 Pb1 O1 6.9(5) .
C17 N1 Pb1 O1 -172.7(4) .
C6 N1 Pb1 N2 0.4(4) .
C17 N1 Pb1 N2 -179.2(5) .
C6 N1 Pb1 C5 -101.5(4) 2_544
C17 N1 Pb1 C5 78.9(4) 2_544
